data_7704562
loop_
_publ_author_name
'Watanabe, Lara K.'
'Wrixon, Justin D.'
'Ahmed, Zeinab S.'
'Hayward, John J.'
'Abbasi, Parisa'
'Pilkington, Melanie'
'Macdonald, Charles L. B.'
'Rawson, Jeremy M.'

_publ_section_title
;
 Oxidative addition of tetrathiocins to palladium(0) and platinum(0): a
 route to dithiolate coordination complexes.
;
_journal_issue 26
_journal_name_full 'Dalton transactions (Cambridge, England : 2003)'
_journal_page_first 9086
_journal_page_last 9093
_journal_paper_doi 10.1039/d0dt01678k
_journal_volume 49
_journal_year 2020
_chemical_formula_moiety 'C33 H28 O2 P2 Pt S2'
_chemical_formula_sum 'C33 H28 O2 P2 Pt S2'
_chemical_formula_weight 777.70
_space_group_crystal_system monoclinic
_space_group_IT_number 14
_space_group_name_Hall '-P 2yn'
_space_group_name_H-M_alt 'P 1 21/n 1'
_atom_sites_solution_hydrogens geom
_audit_creation_date 2019-07-26
_audit_creation_method
;
Olex2 1.2
(compiled May 18 2018 14:05:52 for OlexSys, GUI svn.r5506)
;
_audit_update_record
;
2019-12-13 deposited with the CCDC.	2020-05-25 downloaded from the CCDC.
;
_cell_angle_alpha 90
_cell_angle_beta 97.1010(10)
_cell_angle_gamma 90
_cell_formula_units_Z 4
_cell_length_a 11.1176(4)
_cell_length_b 12.7702(5)
_cell_length_c 20.8750(9)
_cell_measurement_reflns_used 9962
_cell_measurement_temperature 170(2)
_cell_measurement_theta_max 25.43
_cell_measurement_theta_min 3.19
_cell_volume 2941.0(2)
_computing_cell_refinement 'SAINT V8.38A (?, 2016)'
_computing_data_reduction 'SAINT V8.38A (?, 2016)'
_computing_molecular_graphics 'Olex2 (Dolomanov et al., 2009)'
_computing_publication_material 'Olex2 (Dolomanov et al., 2009)'
_computing_structure_refinement 'ShelXL (Sheldrick, 2015)'
_computing_structure_solution 'SHELXT 2014/5 (Sheldrick, 2014)'
_diffrn_ambient_temperature 169.99
_diffrn_measured_fraction_theta_full 0.998
_diffrn_measured_fraction_theta_max 0.997
_diffrn_measurement_device_type 'Bruker APEX-II CCD'
_diffrn_measurement_method '\f and \w scans'
_diffrn_radiation_type MoK\a
_diffrn_radiation_wavelength 0.71073
_diffrn_reflns_av_R_equivalents 0.0650
_diffrn_reflns_av_unetI/netI 0.0314
_diffrn_reflns_Laue_measured_fraction_full 0.998
_diffrn_reflns_Laue_measured_fraction_max 0.997
_diffrn_reflns_limit_h_max 12
_diffrn_reflns_limit_h_min -13
_diffrn_reflns_limit_k_max 15
_diffrn_reflns_limit_k_min -15
_diffrn_reflns_limit_l_max 25
_diffrn_reflns_limit_l_min -25
_diffrn_reflns_number 49441
_diffrn_reflns_point_group_measured_fraction_full 0.998
_diffrn_reflns_point_group_measured_fraction_max 0.997
_diffrn_reflns_theta_full 25.242
_diffrn_reflns_theta_max 25.433
_diffrn_reflns_theta_min 2.987
_diffrn_standards_number 0
_exptl_absorpt_coefficient_mu 5.052
_exptl_absorpt_correction_T_max 0.7452
_exptl_absorpt_correction_T_min 0.5869
_exptl_absorpt_correction_type multi-scan
_exptl_absorpt_process_details
;
SADABS-2016/2 (Bruker,2016) was used for absorption correction.
wR2(int) was 0.0921 before and 0.0697 after correction.
The Ratio of minimum to maximum transmission is 0.7876.
The \l/2 correction factor is Not present.
;
_exptl_crystal_colour yellow
_exptl_crystal_colour_primary yellow
_exptl_crystal_density_diffrn 1.756
_exptl_crystal_description 'thin needle'
_exptl_crystal_F_000 1528
_exptl_crystal_size_max 0.387
_exptl_crystal_size_mid 0.086
_exptl_crystal_size_min 0.016
_refine_diff_density_max 1.227
_refine_diff_density_min -0.869
_refine_diff_density_rms 0.118
_refine_ls_extinction_method none
_refine_ls_goodness_of_fit_ref 1.116
_refine_ls_hydrogen_treatment constr
_refine_ls_matrix_type full
_refine_ls_number_parameters 361
_refine_ls_number_reflns 5420
_refine_ls_number_restraints 0
_refine_ls_restrained_S_all 1.116
_refine_ls_R_factor_all 0.0392
_refine_ls_R_factor_gt 0.0268
_refine_ls_shift/su_max 0.001
_refine_ls_shift/su_mean 0.000
_refine_ls_structure_factor_coef Fsqd
_refine_ls_weighting_details 'w=1/[\s^2^(Fo^2^)+(0.0042P)^2^+8.3249P] where P=(Fo^2^+2Fc^2^)/3'
_refine_ls_weighting_scheme calc
_refine_ls_wR_factor_gt 0.0478
_refine_ls_wR_factor_ref 0.0519
_reflns_Friedel_coverage 0.000
_reflns_number_gt 4581
_reflns_number_total 5420
_reflns_threshold_expression 'I > 2\s(I)'
_cod_data_source_file d0dt01678k2.cif
_cod_data_source_block lw070_p21_n_a
_cod_depositor_comments 'Adding full bibliography for 7704546--7704563.cif.'
_cod_database_code 7704562
_shelx_shelxl_version_number 2018/1
_shelx_space_group_comment
;
The symmetry employed for this shelxl refinement is uniquely defined
by the following loop, which should always be used as a source of
symmetry information in preference to the above space-group names.
They are only intended as comments.
;
_olex2_refinement_description
;
1. Fixed Uiso
 At 1.2 times of:
  All C(H) groups, All C(H,H) groups
2.a Secondary CH2 refined with riding coordinates:
 C9(H9A,H9B), C8(H8A,H8B), C7(H7A,H7B)
2.b Aromatic/amide H refined with riding coordinates:
 C33(H33), C15(H15), C21(H21), C32(H32), C11(H11), C2(H2), C17(H17), C5(H5),
 C13(H13), C20(H20), C18(H18), C29(H29), C14(H14), C12(H12), C23(H23), C31(H31),
  C19(H19), C27(H27), C30(H30), C25(H25), C26(H26), C24(H24)
;
_olex2_submission_special_instructions 'No special instructions were received'

loop_
_space_group_symop_operation_xyz
'x, y, z'
'-x+1/2, y+1/2, -z+1/2'
'-x, -y, -z'
'x-1/2, -y-1/2, z-1/2'

loop_
_atom_site_label
_atom_site_type_symbol
_atom_site_fract_x
_atom_site_fract_y
_atom_site_fract_z
_atom_site_U_iso_or_equiv
_atom_site_adp_type
_atom_site_occupancy
_atom_site_site_symmetry_order
_atom_site_calc_flag
_atom_site_refinement_flags_posn
_atom_site_refinement_flags_adp
_atom_site_refinement_flags_occupancy
_atom_site_disorder_assembly
_atom_site_disorder_group
Pt1 Pt 0.38530(2) 0.41654(2) 0.32538(2) 0.01611(5) Uani 1 1 d . . . . .
S1 S 0.53554(9) 0.29396(8) 0.31758(5) 0.0212(2) Uani 1 1 d . . . . .
S2 S 0.28763(10) 0.29652(9) 0.38285(5) 0.0229(2) Uani 1 1 d . . . . .
P2 P 0.23182(9) 0.52969(9) 0.33011(5) 0.0182(2) Uani 1 1 d . . . . .
P1 P 0.47425(9) 0.54838(8) 0.27522(5) 0.0173(2) Uani 1 1 d . . . . .
O2 O 0.4027(3) -0.0821(3) 0.45468(17) 0.0399(8) Uani 1 1 d . . . . .
C6 C 0.3828(4) 0.1867(3) 0.3885(2) 0.0215(9) Uani 1 1 d . . . . .
C9 C 0.2396(4) 0.6231(3) 0.2646(2) 0.0228(10) Uani 1 1 d . . . . .
H9A H 0.218425 0.588886 0.222199 0.027 Uiso 1 1 calc R . . . .
H9B H 0.183314 0.682308 0.268237 0.027 Uiso 1 1 calc R . . . .
C10 C 0.5124(4) 0.5325(3) 0.1936(2) 0.0186(9) Uani 1 1 d . . . . .
O1 O 0.5823(3) -0.0851(3) 0.41008(17) 0.0431(9) Uani 1 1 d . . . . .
C1 C 0.4901(4) 0.1851(3) 0.3612(2) 0.0208(9) Uani 1 1 d . . . . .
C33 C 0.3178(4) 0.5847(4) 0.4572(2) 0.0276(10) Uani 1 1 d . . . . .
H33 H 0.365386 0.522765 0.457766 0.033 Uiso 1 1 calc R . . . .
C8 C 0.3707(4) 0.6612(3) 0.2724(2) 0.0215(9) Uani 1 1 d . . . . .
H8A H 0.387567 0.702411 0.312627 0.026 Uiso 1 1 calc R . . . .
H8B H 0.383844 0.707059 0.235635 0.026 Uiso 1 1 calc R . . . .
C15 C 0.5866(4) 0.4494(4) 0.1808(2) 0.0320(12) Uani 1 1 d . . . . .
H15 H 0.606881 0.397577 0.212940 0.038 Uiso 1 1 calc R . . . .
C28 C 0.2405(4) 0.6112(3) 0.4018(2) 0.0217(10) Uani 1 1 d . . . . .
C16 C 0.6149(4) 0.5954(3) 0.3203(2) 0.0182(9) Uani 1 1 d . . . . .
C21 C 0.6226(4) 0.5985(4) 0.3876(2) 0.0262(10) Uani 1 1 d . . . . .
H21 H 0.556096 0.575360 0.408430 0.031 Uiso 1 1 calc R . . . .
C22 C 0.0823(4) 0.4720(3) 0.3233(2) 0.0232(10) Uani 1 1 d . . . . .
C32 C 0.3257(5) 0.6484(4) 0.5115(2) 0.0352(12) Uani 1 1 d . . . . .
H32 H 0.378753 0.630428 0.549065 0.042 Uiso 1 1 calc R . . . .
C11 C 0.4807(4) 0.6053(4) 0.1451(2) 0.0304(11) Uani 1 1 d . . . . .
H11 H 0.428571 0.661830 0.152451 0.037 Uiso 1 1 calc R . . . .
C2 C 0.5647(4) 0.0954(4) 0.3657(2) 0.0285(10) Uani 1 1 d . . . . .
H2 H 0.639133 0.093924 0.347777 0.034 Uiso 1 1 calc R . . . .
C3 C 0.5250(4) 0.0106(4) 0.3972(2) 0.0298(11) Uani 1 1 d . . . . .
C17 C 0.7139(4) 0.6285(3) 0.2906(2) 0.0247(10) Uani 1 1 d . . . . .
H17 H 0.710025 0.626844 0.244942 0.030 Uiso 1 1 calc R . . . .
C5 C 0.3445(4) 0.0974(4) 0.4208(2) 0.0287(11) Uani 1 1 d . . . . .
H5 H 0.270947 0.097404 0.439644 0.034 Uiso 1 1 calc R . . . .
C4 C 0.4171(4) 0.0118(4) 0.4236(2) 0.0292(11) Uani 1 1 d . . . . .
C13 C 0.6002(5) 0.5145(4) 0.0748(2) 0.0332(12) Uani 1 1 d . . . . .
H13 H 0.630861 0.509127 0.034398 0.040 Uiso 1 1 calc R . . . .
C20 C 0.7260(4) 0.6350(4) 0.4241(2) 0.0328(11) Uani 1 1 d . . . . .
H20 H 0.729846 0.638278 0.469760 0.039 Uiso 1 1 calc R . . . .
C18 C 0.8181(4) 0.6639(4) 0.3277(2) 0.0327(12) Uani 1 1 d . . . . .
H18 H 0.885583 0.686170 0.307368 0.039 Uiso 1 1 calc R . . . .
C29 C 0.1706(4) 0.7020(4) 0.4019(2) 0.0277(10) Uani 1 1 d . . . . .
H29 H 0.117544 0.720988 0.364553 0.033 Uiso 1 1 calc R . . . .
C14 C 0.6314(5) 0.4408(4) 0.1220(2) 0.0359(12) Uani 1 1 d . . . . .
H14 H 0.683336 0.384353 0.114283 0.043 Uiso 1 1 calc R . . . .
C12 C 0.5248(5) 0.5958(4) 0.0859(2) 0.0398(13) Uani 1 1 d . . . . .
H12 H 0.502613 0.645957 0.052945 0.048 Uiso 1 1 calc R . . . .
C23 C 0.0290(4) 0.4355(4) 0.2639(3) 0.0344(12) Uani 1 1 d . . . . .
H23 H 0.068614 0.445934 0.226576 0.041 Uiso 1 1 calc R . . . .
C31 C 0.2564(5) 0.7375(4) 0.5106(2) 0.0359(12) Uani 1 1 d . . . . .
H31 H 0.262194 0.781106 0.547776 0.043 Uiso 1 1 calc R . . . .
C19 C 0.8238(4) 0.6669(4) 0.3942(2) 0.0323(11) Uani 1 1 d . . . . .
H19 H 0.895393 0.690939 0.419442 0.039 Uiso 1 1 calc R . . . .
C27 C 0.0255(4) 0.4549(4) 0.3776(3) 0.0368(12) Uani 1 1 d . . . . .
H27 H 0.061994 0.478628 0.418630 0.044 Uiso 1 1 calc R . . . .
C7 C 0.4935(5) -0.1492(4) 0.4351(3) 0.0397(13) Uani 1 1 d . . . . .
H7A H 0.457134 -0.198422 0.401538 0.048 Uiso 1 1 calc R . . . .
H7B H 0.531520 -0.190399 0.472407 0.048 Uiso 1 1 calc R . . . .
C30 C 0.1786(4) 0.7646(4) 0.4565(2) 0.0343(12) Uani 1 1 d . . . . .
H30 H 0.130556 0.826050 0.456676 0.041 Uiso 1 1 calc R . . . .
C25 C -0.1374(4) 0.3677(4) 0.3126(3) 0.0472(16) Uani 1 1 d . . . . .
H25 H -0.212827 0.331851 0.309067 0.057 Uiso 1 1 calc R . . . .
C26 C -0.0856(5) 0.4028(4) 0.3721(3) 0.0491(16) Uani 1 1 d . . . . .
H26 H -0.125376 0.391433 0.409268 0.059 Uiso 1 1 calc R . . . .
C24 C -0.0817(5) 0.3840(4) 0.2584(3) 0.0468(15) Uani 1 1 d . . . . .
H24 H -0.118495 0.360192 0.217502 0.056 Uiso 1 1 calc R . . . .

loop_
_atom_site_aniso_label
_atom_site_aniso_U_11
_atom_site_aniso_U_22
_atom_site_aniso_U_33
_atom_site_aniso_U_23
_atom_site_aniso_U_13
_atom_site_aniso_U_12
Pt1 0.01356(8) 0.01887(8) 0.01626(8) 0.00027(7) 0.00325(5) -0.00252(7)
S1 0.0190(5) 0.0193(5) 0.0267(6) 0.0045(5) 0.0079(5) -0.0004(4)
S2 0.0199(5) 0.0256(6) 0.0246(6) 0.0041(5) 0.0079(5) -0.0033(5)
P2 0.0138(5) 0.0231(6) 0.0179(6) 0.0000(5) 0.0031(4) -0.0006(4)
P1 0.0153(5) 0.0193(5) 0.0179(6) 0.0021(4) 0.0039(4) -0.0009(4)
O2 0.049(2) 0.0284(18) 0.044(2) 0.0127(17) 0.0136(17) -0.0070(18)
C6 0.025(2) 0.022(2) 0.018(2) 0.0013(18) 0.0013(19) -0.0047(19)
C9 0.020(2) 0.029(2) 0.019(2) 0.0030(18) 0.0025(19) 0.0020(19)
C10 0.0127(19) 0.021(2) 0.023(2) -0.0007(18) 0.0055(18) -0.0037(17)
O1 0.060(2) 0.0234(17) 0.050(2) 0.0122(17) 0.0219(19) 0.0081(18)
C1 0.024(2) 0.017(2) 0.020(2) 0.0009(17) 0.0018(19) -0.0023(18)
C33 0.027(2) 0.036(3) 0.022(2) 0.004(2) 0.0083(19) -0.005(2)
C8 0.024(2) 0.017(2) 0.024(2) 0.0048(18) 0.0069(19) 0.0032(18)
C15 0.043(3) 0.027(3) 0.028(3) 0.005(2) 0.013(2) 0.008(2)
C28 0.018(2) 0.027(3) 0.022(2) -0.0016(18) 0.0097(18) -0.0049(18)
C16 0.017(2) 0.014(2) 0.024(2) 0.0013(18) 0.0054(17) -0.0018(17)
C21 0.025(2) 0.031(3) 0.024(2) 0.003(2) 0.0056(19) -0.007(2)
C22 0.016(2) 0.021(2) 0.034(3) 0.004(2) 0.007(2) 0.0002(18)
C32 0.041(3) 0.044(3) 0.021(3) -0.005(2) 0.010(2) -0.009(3)
C11 0.035(3) 0.033(3) 0.024(2) 0.004(2) 0.006(2) 0.012(2)
C2 0.030(2) 0.025(2) 0.032(3) 0.001(2) 0.011(2) -0.003(2)
C3 0.039(3) 0.021(2) 0.031(3) -0.001(2) 0.009(2) -0.001(2)
C17 0.025(2) 0.025(2) 0.025(2) 0.0032(19) 0.005(2) -0.0005(19)
C5 0.034(3) 0.032(3) 0.021(2) 0.005(2) 0.005(2) -0.007(2)
C4 0.037(3) 0.025(3) 0.024(3) 0.006(2) 0.002(2) -0.008(2)
C13 0.043(3) 0.036(3) 0.024(3) -0.001(2) 0.013(2) -0.003(2)
C20 0.035(3) 0.035(3) 0.027(3) 0.002(2) -0.002(2) -0.008(2)
C18 0.020(2) 0.034(3) 0.045(3) 0.003(2) 0.007(2) -0.007(2)
C29 0.022(2) 0.033(3) 0.030(3) -0.002(2) 0.008(2) 0.000(2)
C14 0.047(3) 0.030(3) 0.034(3) -0.003(2) 0.017(2) 0.006(2)
C12 0.052(3) 0.044(3) 0.026(3) 0.012(2) 0.011(2) 0.013(3)
C23 0.020(2) 0.038(3) 0.044(3) 0.002(2) -0.001(2) -0.003(2)
C31 0.044(3) 0.037(3) 0.031(3) -0.012(2) 0.020(2) -0.017(2)
C19 0.024(2) 0.028(3) 0.043(3) 0.001(2) -0.005(2) -0.007(2)
C27 0.030(3) 0.039(3) 0.044(3) -0.001(2) 0.017(2) -0.007(2)
C7 0.057(4) 0.023(3) 0.038(3) 0.002(2) 0.001(3) -0.009(2)
C30 0.035(3) 0.030(3) 0.042(3) -0.008(2) 0.017(2) -0.004(2)
C25 0.018(3) 0.032(3) 0.093(5) 0.006(3) 0.007(3) -0.003(2)
C26 0.036(3) 0.038(3) 0.080(5) 0.004(3) 0.034(3) -0.006(3)
C24 0.028(3) 0.038(3) 0.070(4) 0.003(3) -0.013(3) -0.007(2)

loop_
_atom_type_symbol
_atom_type_description
_atom_type_scat_dispersion_real
_atom_type_scat_dispersion_imag
_atom_type_scat_source
C C 0.0033 0.0016 'International Tables Vol C Tables 4.2.6.8 and 6.1.1.4'
H H 0.0000 0.0000 'International Tables Vol C Tables 4.2.6.8 and 6.1.1.4'
O O 0.0106 0.0060 'International Tables Vol C Tables 4.2.6.8 and 6.1.1.4'
P P 0.1023 0.0942 'International Tables Vol C Tables 4.2.6.8 and 6.1.1.4'
Pt Pt -1.7033 8.3905 'International Tables Vol C Tables 4.2.6.8 and 6.1.1.4'
S S 0.1246 0.1234 'International Tables Vol C Tables 4.2.6.8 and 6.1.1.4'

loop_
_geom_angle_atom_site_label_1
_geom_angle_atom_site_label_2
_geom_angle_atom_site_label_3
_geom_angle
_geom_angle_site_symmetry_1
_geom_angle_site_symmetry_3
_geom_angle_publ_flag
S2 Pt1 S1 88.70(4) . . ?
P2 Pt1 S1 176.87(4) . . ?
P2 Pt1 S2 89.75(4) . . ?
P2 Pt1 P1 85.40(4) . . ?
P1 Pt1 S1 96.31(4) . . ?
P1 Pt1 S2 173.94(4) . . ?
C1 S1 Pt1 103.98(15) . . ?
C6 S2 Pt1 104.39(14) . . ?
C9 P2 Pt1 106.32(14) . . ?
C28 P2 Pt1 116.21(15) . . ?
C28 P2 C9 103.9(2) . . ?
C22 P2 Pt1 115.50(15) . . ?
C22 P2 C9 109.6(2) . . ?
C22 P2 C28 104.6(2) . . ?
C10 P1 Pt1 120.96(14) . . ?
C10 P1 C8 105.9(2) . . ?
C10 P1 C16 103.65(18) . . ?
C8 P1 Pt1 106.78(14) . . ?
C16 P1 Pt1 113.57(14) . . ?
C16 P1 C8 104.61(19) . . ?
C4 O2 C7 105.1(4) . . ?
C1 C6 S2 121.9(3) . . ?
C1 C6 C5 120.6(4) . . ?
C5 C6 S2 117.5(3) . . ?
P2 C9 H9A 110.7 . . ?
P2 C9 H9B 110.7 . . ?
H9A C9 H9B 108.8 . . ?
C8 C9 P2 105.2(3) . . ?
C8 C9 H9A 110.7 . . ?
C8 C9 H9B 110.7 . . ?
C15 C10 P1 118.6(3) . . ?
C11 C10 P1 122.7(3) . . ?
C11 C10 C15 118.4(4) . . ?
C3 O1 C7 104.6(4) . . ?
C6 C1 S1 121.0(3) . . ?
C6 C1 C2 120.9(4) . . ?
C2 C1 S1 118.1(3) . . ?
C28 C33 H33 119.9 . . ?
C32 C33 H33 119.9 . . ?
C32 C33 C28 120.3(5) . . ?
P1 C8 H8A 109.7 . . ?
P1 C8 H8B 109.7 . . ?
C9 C8 P1 109.9(3) . . ?
C9 C8 H8A 109.7 . . ?
C9 C8 H8B 109.7 . . ?
H8A C8 H8B 108.2 . . ?
C10 C15 H15 119.4 . . ?
C14 C15 C10 121.2(4) . . ?
C14 C15 H15 119.4 . . ?
C33 C28 P2 120.6(3) . . ?
C33 C28 C29 119.0(4) . . ?
C29 C28 P2 120.4(3) . . ?
C21 C16 P1 118.1(3) . . ?
C17 C16 P1 123.0(3) . . ?
C17 C16 C21 119.0(4) . . ?
C16 C21 H21 119.7 . . ?
C20 C21 C16 120.5(4) . . ?
C20 C21 H21 119.7 . . ?
C23 C22 P2 119.6(3) . . ?
C27 C22 P2 120.6(4) . . ?
C27 C22 C23 119.5(4) . . ?
C33 C32 H32 120.1 . . ?
C31 C32 C33 119.8(5) . . ?
C31 C32 H32 120.1 . . ?
C10 C11 H11 119.9 . . ?
C10 C11 C12 120.3(4) . . ?
C12 C11 H11 119.9 . . ?
C1 C2 H2 121.5 . . ?
C3 C2 C1 117.0(4) . . ?
C3 C2 H2 121.5 . . ?
C2 C3 O1 128.5(4) . . ?
C2 C3 C4 122.0(4) . . ?
C4 C3 O1 109.5(4) . . ?
C16 C17 H17 119.9 . . ?
C18 C17 C16 120.1(4) . . ?
C18 C17 H17 119.9 . . ?
C6 C5 H5 121.4 . . ?
C4 C5 C6 117.2(4) . . ?
C4 C5 H5 121.4 . . ?
C3 C4 O2 109.5(4) . . ?
C5 C4 O2 128.0(4) . . ?
C5 C4 C3 122.3(4) . . ?
C14 C13 H13 120.0 . . ?
C12 C13 H13 120.0 . . ?
C12 C13 C14 120.1(4) . . ?
C21 C20 H20 120.0 . . ?
C21 C20 C19 120.0(5) . . ?
C19 C20 H20 120.0 . . ?
C17 C18 H18 120.0 . . ?
C19 C18 C17 120.0(4) . . ?
C19 C18 H18 120.0 . . ?
C28 C29 H29 119.9 . . ?
C30 C29 C28 120.2(5) . . ?
C30 C29 H29 119.9 . . ?
C15 C14 H14 120.2 . . ?
C13 C14 C15 119.6(5) . . ?
C13 C14 H14 120.2 . . ?
C11 C12 H12 119.8 . . ?
C13 C12 C11 120.4(5) . . ?
C13 C12 H12 119.8 . . ?
C22 C23 H23 119.7 . . ?
C24 C23 C22 120.6(5) . . ?
C24 C23 H23 119.7 . . ?
C32 C31 H31 119.6 . . ?
C32 C31 C30 120.8(5) . . ?
C30 C31 H31 119.6 . . ?
C20 C19 C18 120.3(4) . . ?
C20 C19 H19 119.8 . . ?
C18 C19 H19 119.8 . . ?
C22 C27 H27 120.1 . . ?
C22 C27 C26 119.8(5) . . ?
C26 C27 H27 120.1 . . ?
O2 C7 O1 107.9(4) . . ?
O2 C7 H7A 110.1 . . ?
O2 C7 H7B 110.1 . . ?
O1 C7 H7A 110.1 . . ?
O1 C7 H7B 110.1 . . ?
H7A C7 H7B 108.4 . . ?
C29 C30 H30 120.0 . . ?
C31 C30 C29 120.0(5) . . ?
C31 C30 H30 120.0 . . ?
C26 C25 H25 119.6 . . ?
C24 C25 H25 119.6 . . ?
C24 C25 C26 120.9(5) . . ?
C27 C26 H26 120.1 . . ?
C25 C26 C27 119.8(5) . . ?
C25 C26 H26 120.1 . . ?
C23 C24 H24 120.3 . . ?
C25 C24 C23 119.4(5) . . ?
C25 C24 H24 120.3 . . ?

loop_
_geom_bond_atom_site_label_1
_geom_bond_atom_site_label_2
_geom_bond_distance
_geom_bond_site_symmetry_2
_geom_bond_publ_flag
Pt1 S1 2.3096(11) . ?
Pt1 S2 2.2998(11) . ?
Pt1 P2 2.2475(11) . ?
Pt1 P1 2.2728(11) . ?
S1 C1 1.769(4) . ?
S2 C6 1.752(4) . ?
P2 C9 1.824(4) . ?
P2 C28 1.815(4) . ?
P2 C22 1.807(4) . ?
P1 C10 1.818(4) . ?
P1 C8 1.840(4) . ?
P1 C16 1.824(4) . ?
O2 C4 1.382(5) . ?
O2 C7 1.422(6) . ?
C6 C1 1.385(6) . ?
C6 C5 1.417(6) . ?
C9 H9A 0.9900 . ?
C9 H9B 0.9900 . ?
C9 C8 1.526(6) . ?
C10 C15 1.389(6) . ?
C10 C11 1.387(6) . ?
O1 C3 1.389(6) . ?
O1 C7 1.431(6) . ?
C1 C2 1.410(6) . ?
C33 H33 0.9500 . ?
C33 C28 1.395(6) . ?
C33 C32 1.390(6) . ?
C8 H8A 0.9900 . ?
C8 H8B 0.9900 . ?
C15 H15 0.9500 . ?
C15 C14 1.385(6) . ?
C28 C29 1.396(6) . ?
C16 C21 1.398(6) . ?
C16 C17 1.394(6) . ?
C21 H21 0.9500 . ?
C21 C20 1.378(6) . ?
C22 C23 1.388(7) . ?
C22 C27 1.382(6) . ?
C32 H32 0.9500 . ?
C32 C31 1.372(7) . ?
C11 H11 0.9500 . ?
C11 C12 1.391(6) . ?
C2 H2 0.9500 . ?
C2 C3 1.368(6) . ?
C3 C4 1.381(7) . ?
C17 H17 0.9500 . ?
C17 C18 1.386(6) . ?
C5 H5 0.9500 . ?
C5 C4 1.355(7) . ?
C13 H13 0.9500 . ?
C13 C14 1.376(7) . ?
C13 C12 1.372(7) . ?
C20 H20 0.9500 . ?
C20 C19 1.380(7) . ?
C18 H18 0.9500 . ?
C18 C19 1.382(7) . ?
C29 H29 0.9500 . ?
C29 C30 1.385(6) . ?
C14 H14 0.9500 . ?
C12 H12 0.9500 . ?
C23 H23 0.9500 . ?
C23 C24 1.388(7) . ?
C31 H31 0.9500 . ?
C31 C30 1.379(7) . ?
C19 H19 0.9500 . ?
C27 H27 0.9500 . ?
C27 C26 1.396(7) . ?
C7 H7A 0.9900 . ?
C7 H7B 0.9900 . ?
C30 H30 0.9500 . ?
C25 H25 0.9500 . ?
C25 C26 1.378(8) . ?
C25 C24 1.371(8) . ?
C26 H26 0.9500 . ?
C24 H24 0.9500 . ?
